data_7119872
loop_
_publ_author_name
'Lepage, Romain J.'
'White, Jonathan M.'
'Coster, Mark J.'

_publ_section_title
;
 A bidirectional synthesis of spiroacetals via Rh(ii)-catalysed C-H
 insertion.
;
_journal_issue 30
_journal_name_full 'Chemical communications (Cambridge, England)'
_journal_page_first 4219
_journal_page_last 4221
_journal_paper_doi 10.1039/c7cc00459a
_journal_volume 53
_journal_year 2017
_chemical_absolute_configuration ad
_chemical_formula_sum 'C23 H22 Br2 O6'
_chemical_formula_weight 554.22
_chemical_name_systematic
;
 ?
;
_space_group_crystal_system orthorhombic
_space_group_IT_number 19
_space_group_name_Hall 'P 2ac 2ab'
_space_group_name_H-M_alt 'P 21 21 21'
_symmetry_space_group_name_Hall 'P 2ac 2ab'
_symmetry_space_group_name_H-M 'P 21 21 21'
_atom_sites_solution_hydrogens geom
_audit_creation_method SHELXL-2012
_audit_update_record
;
2016-11-29 deposited with the CCDC.
2017-03-24 downloaded from the CCDC.
;
_cell_angle_alpha 90
_cell_angle_beta 90
_cell_angle_gamma 90
_cell_formula_units_Z 4
_cell_length_a 6.0088(1)
_cell_length_b 14.48800(10)
_cell_length_c 25.2409(2)
_cell_measurement_reflns_used 12375
_cell_measurement_temperature 130.0(1)
_cell_measurement_theta_max 76.6840
_cell_measurement_theta_min 3.0540
_cell_volume 2197.36(4)
_computing_cell_refinement
;
CrysAlisPro, Agilent Technologies,
Version 1.171.36.28 (release 01-02-2013 CrysAlis171 .NET)
(compiled Feb  1 2013,16:14:44)
;
_computing_data_collection
;
CrysAlisPro, Agilent Technologies,
Version 1.171.36.28 (release 01-02-2013 CrysAlis171 .NET)
(compiled Feb  1 2013,16:14:44)
;
_computing_data_reduction
;
CrysAlisPro, Agilent Technologies,
Version 1.171.36.28 (release 01-02-2013 CrysAlis171 .NET)
(compiled Feb  1 2013,16:14:44)
;
_computing_structure_refinement 'SHELXL-2012 (Sheldrick, 2012)'
_diffrn_ambient_temperature 130.0(1)
_diffrn_measured_fraction_theta_full 0.999
_diffrn_measured_fraction_theta_max 0.993
_diffrn_measurement_device_type 'SuperNova, Dual, Cu at zero, Atlas'
_diffrn_measurement_method '\w scans'
_diffrn_radiation_monochromator mirror
_diffrn_radiation_source 'SuperNova (Cu) X-ray Source'
_diffrn_radiation_type 'Cu K\a'
_diffrn_radiation_wavelength 1.5418
_diffrn_reflns_av_R_equivalents 0.0272
_diffrn_reflns_av_unetI/netI 0.0203
_diffrn_reflns_Laue_measured_fraction_full 0.999
_diffrn_reflns_Laue_measured_fraction_max 0.993
_diffrn_reflns_limit_h_max 7
_diffrn_reflns_limit_h_min -7
_diffrn_reflns_limit_k_max 15
_diffrn_reflns_limit_k_min -18
_diffrn_reflns_limit_l_max 21
_diffrn_reflns_limit_l_min -31
_diffrn_reflns_number 15254
_diffrn_reflns_point_group_measured_fraction_full 0.999
_diffrn_reflns_point_group_measured_fraction_max 0.988
_diffrn_reflns_theta_full 67.684
_diffrn_reflns_theta_max 76.889
_diffrn_reflns_theta_min 3.502
_exptl_absorpt_coefficient_mu 5.007
_exptl_absorpt_correction_T_max 1.00000
_exptl_absorpt_correction_T_min 0.31272
_exptl_absorpt_correction_type multi-scan
_exptl_absorpt_process_details
;
CrysAlisPro, Agilent Technologies,
Version 1.171.36.28 (release 01-02-2013 CrysAlis171 .NET)
(compiled Feb  1 2013,16:14:44)
Empirical absorption correction using spherical harmonics,
 implemented in SCALE3 ABSPACK scaling algorithm.
;
_exptl_crystal_colour Colourless
_exptl_crystal_density_diffrn 1.675
_exptl_crystal_description Block
_exptl_crystal_F_000 1112
_exptl_crystal_size_max 0.5546
_exptl_crystal_size_mid 0.2710
_exptl_crystal_size_min 0.2193
_refine_diff_density_max 0.352
_refine_diff_density_min -0.388
_refine_diff_density_rms 0.071
_refine_ls_abs_structure_details
;
 Flack x determined using 1909 quotients [(I+)-(I-)]/[(I+)+(I-)]
 (Parsons and Flack (2004), Acta Cryst. A60, s61).
;
_refine_ls_abs_structure_Flack -0.012(7)
_refine_ls_extinction_method none
_refine_ls_goodness_of_fit_ref 1.065
_refine_ls_hydrogen_treatment constr
_refine_ls_matrix_type full
_refine_ls_number_parameters 280
_refine_ls_number_reflns 4594
_refine_ls_number_restraints 0
_refine_ls_restrained_S_all 1.065
_refine_ls_R_factor_all 0.0261
_refine_ls_R_factor_gt 0.0259
_refine_ls_shift/su_max 0.002
_refine_ls_shift/su_mean 0.000
_refine_ls_structure_factor_coef Fsqd
_refine_ls_weighting_details
;
 w=1/[\s^2^(Fo^2^)+(0.0478P)^2^+0.8656P]
 where P=(Fo^2^+2Fc^2^)/3
;
_refine_ls_weighting_scheme calc
_refine_ls_wR_factor_gt 0.0702
_refine_ls_wR_factor_ref 0.0703
_reflns_Friedel_coverage 0.720
_reflns_Friedel_fraction_full 0.999
_reflns_Friedel_fraction_max 0.981
_reflns_number_gt 4580
_reflns_number_total 4594
_reflns_threshold_expression 'I > 2\s(I)'
_cod_data_source_file c7cc00459a2.cif
_cod_data_source_block shelx
_cod_depositor_comments 'Adding full bibliography for 7119872.cif.'
_cod_original_cell_volume 2197.36(2)
_cod_database_code 7119872
_chemical_oxdiff_usercomment 'mark Coster sample MJC-2-049A'
_shelx_space_group_comment
;
The symmetry employed for this shelxl refinement is uniquely defined
by the following loop, which should always be used as a source of
symmetry information in preference to the above space-group names.
They are only intended as comments.
;
_shelxl_version_number 2012-9

loop_
_space_group_symop_operation_xyz
'x, y, z'
'-x+1/2, -y, z+1/2'
'x+1/2, -y+1/2, -z'
'-x, y+1/2, -z+1/2'

loop_
_atom_site_label
_atom_site_type_symbol
_atom_site_fract_x
_atom_site_fract_y
_atom_site_fract_z
_atom_site_U_iso_or_equiv
_atom_site_adp_type
_atom_site_occupancy
_atom_site_site_symmetry_order
_atom_site_calc_flag
_atom_site_refinement_flags_posn
_atom_site_refinement_flags_adp
C1 C 0.9044(5) 0.9109(2) 0.56884(11) 0.0160(5) Uani 1 1 d . .
C2 C 0.8754(5) 1.0146(2) 0.57669(11) 0.0166(5) Uani 1 1 d . .
H2 H 0.7630 1.0249 0.6053 0.020 Uiso 1 1 calc R U
C3 C 0.7709(6) 1.0420(2) 0.52349(12) 0.0203(6) Uani 1 1 d . .
H3A H 0.8867 1.0546 0.4966 0.024 Uiso 1 1 calc R U
H3B H 0.6748 1.0970 0.5273 0.024 Uiso 1 1 calc R U
C4 C 0.6336(5) 0.9563(2) 0.50878(12) 0.0213(6) Uani 1 1 d . .
H4A H 0.4727 0.9689 0.5131 0.026 Uiso 1 1 calc R U
H4B H 0.6617 0.9385 0.4715 0.026 Uiso 1 1 calc R U
C5 C 0.9462(5) 0.8498(2) 0.61694(12) 0.0183(6) Uani 1 1 d . .
H5 H 1.0649 0.8793 0.6389 0.022 Uiso 1 1 calc R U
C6 C 1.0448(6) 0.7635(2) 0.59087(15) 0.0267(7) Uani 1 1 d . .
H6A H 1.1450 0.7304 0.6155 0.032 Uiso 1 1 calc R U
H6B H 0.9261 0.7209 0.5790 0.032 Uiso 1 1 calc R U
C7 C 1.1726(5) 0.8023(2) 0.54417(13) 0.0242(6) Uani 1 1 d . .
H7A H 1.3338 0.8044 0.5522 0.029 Uiso 1 1 calc R U
H7B H 1.1498 0.7633 0.5124 0.029 Uiso 1 1 calc R U
C8 C 1.0829(5) 1.0679(2) 0.59040(12) 0.0203(6) Uani 1 1 d . .
H8A H 1.2117 1.0437 0.5703 0.024 Uiso 1 1 calc R U
H8B H 1.0637 1.1340 0.5816 0.024 Uiso 1 1 calc R U
C9 C 1.3085(6) 1.0909(2) 0.66575(12) 0.0185(6) Uani 1 1 d . .
C10 C 1.3261(5) 1.08160(19) 0.72453(12) 0.0178(5) Uani 1 1 d . .
C11 C 1.1555(5) 1.0456(2) 0.75543(13) 0.0234(6) Uani 1 1 d . .
H11 H 1.0232 1.0240 0.7390 0.028 Uiso 1 1 calc R U
C12 C 1.1769(6) 1.0409(2) 0.81006(13) 0.0242(6) Uani 1 1 d . .
H12 H 1.0600 1.0169 0.8314 0.029 Uiso 1 1 calc R U
C13 C 1.3721(6) 1.0719(2) 0.83279(12) 0.0210(6) Uani 1 1 d . .
C14 C 1.5461(6) 1.1065(2) 0.80294(14) 0.0256(7) Uani 1 1 d . .
H14 H 1.6798 1.1265 0.8194 0.031 Uiso 1 1 calc R U
C15 C 1.5211(6) 1.1113(2) 0.74846(14) 0.0243(6) Uani 1 1 d . .
H15 H 1.6386 1.1351 0.7273 0.029 Uiso 1 1 calc R U
C16 C 0.7426(5) 0.8359(2) 0.65158(12) 0.0231(6) Uani 1 1 d . .
H16A H 0.6514 0.8927 0.6527 0.028 Uiso 1 1 calc R U
H16B H 0.6499 0.7846 0.6379 0.028 Uiso 1 1 calc R U
C17 C 0.6982(6) 0.8360(2) 0.74510(13) 0.0203(6) Uani 1 1 d . .
C18 C 0.8214(5) 0.82702(19) 0.79636(12) 0.0184(6) Uani 1 1 d . .
C19 C 1.0343(6) 0.7900(2) 0.79896(12) 0.0211(6) Uani 1 1 d . .
H19 H 1.1041 0.7686 0.7675 0.025 Uiso 1 1 calc R U
C20 C 1.1461(5) 0.7838(2) 0.84690(13) 0.0233(6) Uani 1 1 d . .
H20 H 1.2901 0.7570 0.8489 0.028 Uiso 1 1 calc R U
C21 C 1.0413(5) 0.8180(2) 0.89203(12) 0.0204(6) Uani 1 1 d . .
C22 C 0.8298(6) 0.8557(2) 0.89047(13) 0.0259(7) Uani 1 1 d . .
H22 H 0.7614 0.8784 0.9218 0.031 Uiso 1 1 calc R U
C23 C 0.7206(6) 0.8594(2) 0.84245(13) 0.0227(6) Uani 1 1 d . .
H23 H 0.5746 0.8843 0.8408 0.027 Uiso 1 1 calc R U
O1 O 0.7025(4) 0.88333(15) 0.54414(9) 0.0203(4) Uani 1 1 d . .
O2 O 1.0882(4) 0.89448(14) 0.53491(8) 0.0192(4) Uani 1 1 d . .
O3 O 0.8288(4) 0.81387(17) 0.70394(8) 0.0237(5) Uani 1 1 d . .
O4 O 0.5092(4) 0.8614(2) 0.74123(10) 0.0317(6) Uani 1 1 d . .
O5 O 1.1186(4) 1.05627(16) 0.64695(8) 0.0209(4) Uani 1 1 d . .
O6 O 1.4498(4) 1.12550(19) 0.63825(10) 0.0288(5) Uani 1 1 d . .
Br1 Br 1.40239(7) 1.06750(2) 0.90800(2) 0.02833(10) Uani 1 1 d . .
Br2 Br 1.19646(6) 0.81099(2) 0.95757(2) 0.02833(10) Uani 1 1 d . .

loop_
_atom_site_aniso_label
_atom_site_aniso_U_11
_atom_site_aniso_U_22
_atom_site_aniso_U_33
_atom_site_aniso_U_23
_atom_site_aniso_U_13
_atom_site_aniso_U_12
C1 0.0169(12) 0.0175(13) 0.0136(12) -0.0017(10) 0.0007(11) -0.0016(11)
C2 0.0187(13) 0.0189(13) 0.0120(12) -0.0012(10) 0.0006(10) -0.0009(11)
C3 0.0262(15) 0.0173(13) 0.0175(13) 0.0024(10) -0.0035(11) 0.0035(12)
C4 0.0219(14) 0.0285(16) 0.0135(13) 0.0009(11) -0.0032(11) -0.0002(12)
C5 0.0193(14) 0.0185(13) 0.0170(13) 0.0017(11) 0.0011(11) -0.0012(10)
C6 0.0291(16) 0.0189(14) 0.0322(17) 0.0040(13) 0.0033(14) 0.0025(12)
C7 0.0216(14) 0.0203(14) 0.0306(16) -0.0035(13) 0.0042(12) 0.0024(12)
C8 0.0280(15) 0.0174(13) 0.0155(13) -0.0006(11) -0.0016(12) -0.0044(12)
C9 0.0210(13) 0.0145(12) 0.0201(14) -0.0037(10) -0.0013(12) 0.0000(11)
C10 0.0214(14) 0.0145(12) 0.0175(13) -0.0029(10) -0.0024(11) 0.0007(11)
C11 0.0219(15) 0.0245(15) 0.0237(15) -0.0010(12) -0.0036(12) -0.0043(12)
C12 0.0248(15) 0.0264(15) 0.0214(15) 0.0036(12) -0.0007(13) -0.0044(13)
C13 0.0266(15) 0.0198(14) 0.0166(13) -0.0009(11) -0.0036(11) 0.0078(12)
C14 0.0256(16) 0.0250(16) 0.0262(16) -0.0044(13) -0.0071(13) -0.0033(12)
C15 0.0241(15) 0.0246(16) 0.0242(15) -0.0005(12) -0.0018(13) -0.0061(13)
C16 0.0232(15) 0.0286(16) 0.0175(14) 0.0072(12) 0.0010(12) -0.0008(12)
C17 0.0234(14) 0.0157(13) 0.0217(14) 0.0014(10) 0.0060(12) -0.0009(11)
C18 0.0220(14) 0.0128(13) 0.0204(14) 0.0008(10) 0.0046(11) -0.0008(10)
C19 0.0246(15) 0.0198(15) 0.0189(14) -0.0002(11) 0.0063(12) 0.0046(11)
C20 0.0239(16) 0.0220(14) 0.0239(15) 0.0033(12) 0.0046(12) 0.0048(11)
C21 0.0283(15) 0.0164(13) 0.0165(13) 0.0004(11) -0.0003(11) -0.0013(11)
C22 0.0327(18) 0.0254(15) 0.0194(14) -0.0036(12) 0.0074(13) 0.0035(13)
C23 0.0217(14) 0.0224(15) 0.0240(15) -0.0027(12) 0.0067(13) 0.0046(12)
O1 0.0230(10) 0.0187(10) 0.0192(10) 0.0011(8) -0.0051(9) -0.0049(9)
O2 0.0224(10) 0.0181(10) 0.0170(10) -0.0007(8) 0.0045(9) 0.0026(9)
O3 0.0247(11) 0.0307(11) 0.0156(10) 0.0053(9) 0.0037(8) 0.0071(10)
O4 0.0225(11) 0.0452(15) 0.0273(13) 0.0016(11) 0.0028(10) 0.0089(11)
O5 0.0240(10) 0.0241(10) 0.0146(9) -0.0011(8) -0.0014(8) -0.0062(9)
O6 0.0268(12) 0.0371(13) 0.0225(11) -0.0025(10) 0.0037(9) -0.0115(10)
Br1 0.03727(19) 0.02972(18) 0.01801(16) -0.00001(12) -0.00676(13) 0.00921(15)
Br2 0.03741(19) 0.02697(17) 0.02061(16) -0.00133(13) -0.00441(13) 0.00184(15)

loop_
_atom_type_symbol
_atom_type_description
_atom_type_scat_dispersion_real
_atom_type_scat_dispersion_imag
_atom_type_scat_source
C C 0.0181 0.0091 'International Tables Vol C Tables 4.2.6.8 and 6.1.1.4'
H H 0.0000 0.0000 'International Tables Vol C Tables 4.2.6.8 and 6.1.1.4'
O O 0.0492 0.0322 'International Tables Vol C Tables 4.2.6.8 and 6.1.1.4'
Br Br -0.6763 1.2805 'International Tables Vol C Tables 4.2.6.8 and 6.1.1.4'

loop_
_geom_angle_atom_site_label_1
_geom_angle_atom_site_label_2
_geom_angle_atom_site_label_3
_geom_angle
O2 C1 O1 110.7(2)
O2 C1 C5 104.8(2)
O1 C1 C5 109.1(2)
O2 C1 C2 109.4(2)
O1 C1 C2 103.7(2)
C5 C1 C2 119.2(2)
C8 C2 C1 116.1(3)
C8 C2 C3 114.0(2)
C1 C2 C3 100.8(2)
C2 C3 C4 102.9(2)
O1 C4 C3 106.7(2)
C16 C5 C1 113.8(3)
C16 C5 C6 116.8(3)
C1 C5 C6 101.3(2)
C7 C6 C5 103.2(2)
O2 C7 C6 106.9(2)
O5 C8 C2 106.8(2)
O6 C9 O5 123.7(3)
O6 C9 C10 124.0(3)
O5 C9 C10 112.3(3)
C15 C10 C11 119.7(3)
C15 C10 C9 117.7(3)
C11 C10 C9 122.6(3)
C12 C11 C10 120.6(3)
C13 C12 C11 118.4(3)
C12 C13 C14 122.3(3)
C12 C13 Br1 118.9(2)
C14 C13 Br1 118.8(2)
C13 C14 C15 118.5(3)
C14 C15 C10 120.6(3)
O3 C16 C5 105.4(2)
O4 C17 O3 124.4(3)
O4 C17 C18 124.5(3)
O3 C17 C18 111.1(3)
C19 C18 C23 119.4(3)
C19 C18 C17 122.0(3)
C23 C18 C17 118.5(3)
C20 C19 C18 120.8(3)
C19 C20 C21 118.1(3)
C22 C21 C20 122.2(3)
C22 C21 Br2 119.7(2)
C20 C21 Br2 118.1(2)
C23 C22 C21 118.5(3)
C22 C23 C18 120.9(3)
C1 O1 C4 108.1(2)
C1 O2 C7 109.3(2)
C17 O3 C16 116.3(2)
C9 O5 C8 115.6(2)

loop_
_geom_bond_atom_site_label_1
_geom_bond_atom_site_label_2
_geom_bond_distance
C1 O2 1.418(4)
C1 O1 1.421(4)
C1 C5 1.523(4)
C1 C2 1.526(4)
C2 C8 1.507(4)
C2 C3 1.534(4)
C3 C4 1.536(4)
C4 O1 1.444(4)
C5 C16 1.517(4)
C5 C6 1.531(4)
C6 C7 1.515(5)
C7 O2 1.447(4)
C8 O5 1.453(4)
C9 O6 1.206(4)
C9 O5 1.334(4)
C9 C10 1.494(4)
C10 C15 1.387(4)
C10 C11 1.390(5)
C11 C12 1.387(5)
C12 C13 1.381(5)
C13 C14 1.382(5)
C13 Br1 1.908(3)
C14 C15 1.385(5)
C16 O3 1.455(4)
C17 O4 1.198(4)
C17 O3 1.341(4)
C17 C18 1.496(4)
C18 C19 1.389(4)
C18 C23 1.393(4)
C19 C20 1.387(5)
C20 C21 1.393(4)
C21 C22 1.383(5)
C21 Br2 1.902(3)
C22 C23 1.379(5)

loop_
_geom_torsion_atom_site_label_1
_geom_torsion_atom_site_label_2
_geom_torsion_atom_site_label_3
_geom_torsion_atom_site_label_4
_geom_torsion
O2 C1 C2 C8 -48.0(3)
O1 C1 C2 C8 -166.1(2)
C5 C1 C2 C8 72.4(3)
O2 C1 C2 C3 75.7(3)
O1 C1 C2 C3 -42.4(3)
C5 C1 C2 C3 -163.8(3)
C8 C2 C3 C4 157.6(3)
C1 C2 C3 C4 32.5(3)
C2 C3 C4 O1 -12.5(3)
O2 C1 C5 C16 -164.2(3)
O1 C1 C5 C16 -45.6(3)
C2 C1 C5 C16 73.1(4)
O2 C1 C5 C6 -38.0(3)
O1 C1 C5 C6 80.6(3)
C2 C1 C5 C6 -160.7(3)
C16 C5 C6 C7 157.6(3)
C1 C5 C6 C7 33.5(3)
C5 C6 C7 O2 -18.2(3)
C1 C2 C8 O5 -81.3(3)
C3 C2 C8 O5 162.1(2)
O6 C9 C10 C15 -2.8(5)
O5 C9 C10 C15 177.1(3)
O6 C9 C10 C11 176.7(3)
O5 C9 C10 C11 -3.5(4)
C15 C10 C11 C12 1.4(5)
C9 C10 C11 C12 -178.0(3)
C10 C11 C12 C13 -0.7(5)
C11 C12 C13 C14 -0.6(5)
C11 C12 C13 Br1 179.2(2)
C12 C13 C14 C15 1.1(5)
Br1 C13 C14 C15 -178.7(3)
C13 C14 C15 C10 -0.3(5)
C11 C10 C15 C14 -0.9(5)
C9 C10 C15 C14 178.6(3)
C1 C5 C16 O3 -155.5(2)
C6 C5 C16 O3 87.0(3)
O4 C17 C18 C19 174.6(3)
O3 C17 C18 C19 -6.9(4)
O4 C17 C18 C23 -7.2(5)
O3 C17 C18 C23 171.3(3)
C23 C18 C19 C20 0.8(5)
C17 C18 C19 C20 179.0(3)
C18 C19 C20 C21 -1.7(5)
C19 C20 C21 C22 1.4(5)
C19 C20 C21 Br2 -179.2(2)
C20 C21 C22 C23 -0.2(5)
Br2 C21 C22 C23 -179.6(3)
C21 C22 C23 C18 -0.8(5)
C19 C18 C23 C22 0.5(5)
C17 C18 C23 C22 -177.8(3)
O2 C1 O1 C4 -81.1(3)
C5 C1 O1 C4 164.0(2)
C2 C1 O1 C4 36.1(3)
C3 C4 O1 C1 -14.6(3)
O1 C1 O2 C7 -89.6(3)
C5 C1 O2 C7 27.9(3)
C2 C1 O2 C7 156.8(2)
C6 C7 O2 C1 -5.9(3)
O4 C17 O3 C16 9.4(5)
C18 C17 O3 C16 -169.1(3)
C5 C16 O3 C17 152.9(3)
O6 C9 O5 C8 -3.8(4)
C10 C9 O5 C8 176.3(2)
C2 C8 O5 C9 173.4(2)
